data_4069933
loop_
_publ_author_name
'Jiang, Chunfang'
'Blacque, Olivier'
'Berke, Heinz'

_publ_section_title
;
 Metal-Free Hydrogen Activation by the Frustrated Lewis Pairs of
 ClB(C6F5)2and HB(C6F5)2and Bulky Lewis Bases
;
_journal_issue 17
_journal_name_full Organometallics
_journal_page_first 5233
_journal_paper_doi 10.1021/om900517d
_journal_volume 28
_journal_year 2009
_chemical_formula_moiety 'C12 H28 P, C12 B Cl2 F10'
_chemical_formula_sum 'C24 H28 B Cl2 F10 P'
_chemical_formula_weight 619.14
_chemical_name_systematic
;
Tri-tert-butylphosphonium bis(pentafluorophenyl)-dichloroborate
;
_space_group_IT_number 14
_symmetry_cell_setting monoclinic
_symmetry_space_group_name_Hall '-P 2yn'
_symmetry_space_group_name_H-M 'P 1 21/n 1'
_atom_sites_solution_hydrogens geom
_atom_sites_solution_primary direct
_atom_sites_solution_secondary difmap
_audit_creation_method SHELXL-97
_cell_angle_alpha 90.00
_cell_angle_beta 95.993(2)
_cell_angle_gamma 90.00
_cell_formula_units_Z 4
_cell_length_a 8.8527(1)
_cell_length_b 15.7511(2)
_cell_length_c 19.8253(3)
_cell_measurement_reflns_used 11682
_cell_measurement_temperature 183(2)
_cell_measurement_theta_max 32.7144
_cell_measurement_theta_min 2.3087
_cell_volume 2749.33(6)
_computing_cell_refinement
;
CrysAlisPro, Oxford Diffraction Ltd.,
Version 1.171.33.34d (release 27-02-2009 CrysAlis171 .NET)
(compiled Feb 27 2009,15:38:38)
;
_computing_data_collection
;
CrysAlisPro, Oxford Diffraction Ltd.,
Version 1.171.33.34d (release 27-02-2009 CrysAlis171 .NET)
(compiled Feb 27 2009,15:38:38)
;
_computing_data_reduction
;
CrysAlisPro, Oxford Diffraction Ltd.,
Version 1.171.33.34d (release 27-02-2009 CrysAlis171 .NET)
(compiled Feb 27 2009,15:38:38)
;
_computing_molecular_graphics
; ORTEP-3 for Windows, Version 2.01.
  Farrugia, L. J. (1997). J. Appl. Cryst. 30, 565.
;
_computing_publication_material
; WinGX - An integrated system of Windows programs for the solution,
 refinment and analysis of single crystal X-ray diffraction data,
 Version 1.80.00.
 Farrugia, L. J. (1999). J. Appl. Cryst. 32, 837-838.
 SHELXL97. Program for crystal structure refinement.
 Sheldrick, G.M. (2008). Acta Cryst. A64, 112-122.
 PLATON for Windows, Version 1.12.
 Spek, A. L. (2003). J. Appl. Cryst. 36, 7-13. 
;
_computing_structure_refinement
; SHELXL97. Program for crystal structure refinement.
  Sheldrick, G.M. (2008). Acta Cryst. A64, 112-122.
;
_computing_structure_solution
; SHELXS97. Program for Crystal Structure solution.
  Sheldrick, G.M. (2008). Acta Cryst. A64, 112-122.  
;
_diffrn_ambient_temperature 183(2)
_diffrn_detector_area_resol_mean 10.4498
_diffrn_measured_fraction_theta_full 1.000
_diffrn_measured_fraction_theta_max 1.000
_diffrn_measurement_device_type
; Oxford Diffraction (2007). Oxford Diffraction Ltd., 
Xcalibur CCD system
;
_diffrn_measurement_method 'omega scans'
_diffrn_radiation_monochromator graphite
_diffrn_radiation_source 'Enhance (Mo) X-ray Source'
_diffrn_radiation_type MoK\a
_diffrn_radiation_wavelength 0.71073
_diffrn_reflns_av_R_equivalents 0.0455
_diffrn_reflns_av_sigmaI/netI 0.0438
_diffrn_reflns_limit_h_max 11
_diffrn_reflns_limit_h_min -11
_diffrn_reflns_limit_k_max 20
_diffrn_reflns_limit_k_min -20
_diffrn_reflns_limit_l_max 26
_diffrn_reflns_limit_l_min -25
_diffrn_reflns_number 27971
_diffrn_reflns_theta_full 27.88
_diffrn_reflns_theta_max 27.88
_diffrn_reflns_theta_min 2.43
_diffrn_standards_decay_% 0
_diffrn_standards_interval_count 50
_diffrn_standards_interval_time 90
_diffrn_standards_number 2
_exptl_absorpt_coefficient_mu 0.376
_exptl_absorpt_correction_T_max 0.97
_exptl_absorpt_correction_T_min 0.92
_exptl_absorpt_correction_type analytical
_exptl_absorpt_process_details
;
CrysAlisPro, Oxford Diffraction Ltd.,
Version 1.171.33.34d (release 27-02-2009 CrysAlis171 .NET)
(compiled Feb 27 2009,15:38:38)
Analytical numeric absorption correction using a multifaceted crystal 
model based on expressions derived by R.C. Clark & J.S. Reid.
(Clark, R. C. & Reid, J. S. (1995). Acta Cryst. A51, 887-897)
;
_exptl_crystal_colour colourless
_exptl_crystal_density_diffrn 1.496
_exptl_crystal_density_method 'not measured'
_exptl_crystal_description prism
_exptl_crystal_F_000 1264
_exptl_crystal_size_max 0.36
_exptl_crystal_size_mid 0.11
_exptl_crystal_size_min 0.08
_refine_diff_density_max 0.325
_refine_diff_density_min -0.235
_refine_diff_density_rms 0.047
_refine_ls_extinction_method none
_refine_ls_goodness_of_fit_ref 0.950
_refine_ls_hydrogen_treatment mixed
_refine_ls_matrix_type full
_refine_ls_number_parameters 356
_refine_ls_number_reflns 6555
_refine_ls_number_restraints 0
_refine_ls_restrained_S_all 0.950
_refine_ls_R_factor_all 0.0536
_refine_ls_R_factor_gt 0.0352
_refine_ls_shift/su_max 0.001
_refine_ls_shift/su_mean 0.000
_refine_ls_structure_factor_coef Fsqd
_refine_ls_weighting_details 'w=1/[s^2^(Fo^2^)+(0.0498P)^2^] where P=(Fo^2^+2Fc^2^)/3'
_refine_ls_weighting_scheme calc
_refine_ls_wR_factor_gt 0.0830
_refine_ls_wR_factor_ref 0.0866
_reflns_number_gt 4858
_reflns_number_total 6555
_reflns_threshold_expression >2sigma(I)
_cod_data_source_file om900517d_si_001.cif
_cod_data_source_block 2a
_cod_original_sg_symbol_H-M 'P 21/n'
_cod_database_code 4069933

loop_
_symmetry_equiv_pos_as_xyz
'x, y, z'
'-x+1/2, y+1/2, -z+1/2'
'-x, -y, -z'
'x-1/2, -y-1/2, z-1/2'

loop_
_atom_site_label
_atom_site_type_symbol
_atom_site_fract_x
_atom_site_fract_y
_atom_site_fract_z
_atom_site_U_iso_or_equiv
_atom_site_adp_type
_atom_site_occupancy
_atom_site_symmetry_multiplicity
_atom_site_calc_flag
_atom_site_refinement_flags
C1 C 0.40725(16) 0.26372(9) 0.49328(8) 0.0242(3) Uani 1 1 d .
C2 C 0.34597(18) 0.20161(9) 0.53192(9) 0.0298(4) Uani 1 1 d .
C3 C 0.27475(19) 0.21828(11) 0.58905(10) 0.0380(4) Uani 1 1 d .
C4 C 0.25591(19) 0.30034(13) 0.60922(10) 0.0402(5) Uani 1 1 d .
C5 C 0.30962(19) 0.36473(11) 0.57165(10) 0.0370(4) Uani 1 1 d .
C6 C 0.38253(18) 0.34584(10) 0.51605(9) 0.0301(4) Uani 1 1 d .
C7 C 0.64815(17) 0.30620(9) 0.42423(8) 0.0243(3) Uani 1 1 d .
C8 C 0.74292(18) 0.32169(10) 0.48270(9) 0.0313(4) Uani 1 1 d .
C9 C 0.87950(19) 0.36418(11) 0.48508(11) 0.0399(4) Uani 1 1 d .
C10 C 0.9297(2) 0.39310(11) 0.42654(12) 0.0448(5) Uani 1 1 d .
C11 C 0.8418(2) 0.37884(11) 0.36702(11) 0.0436(5) Uani 1 1 d .
C12 C 0.7055(2) 0.33590(11) 0.36633(9) 0.0336(4) Uani 1 1 d .
C13 C -0.01834(17) 0.07040(9) 0.34239(9) 0.0278(4) Uani 1 1 d .
C14 C -0.14500(18) 0.03338(11) 0.29224(10) 0.0366(4) Uani 1 1 d .
H14A H -0.2418 0.0454 0.3078 0.055 Uiso 1 1 calc R
H14B H -0.1319 -0.0269 0.2891 0.055 Uiso 1 1 calc R
H14C H -0.1405 0.0585 0.2484 0.055 Uiso 1 1 calc R
C15 C -0.0339(2) 0.03451(11) 0.41349(9) 0.0363(4) Uani 1 1 d .
H15A H -0.1294 0.0518 0.4279 0.054 Uiso 1 1 calc R
H15B H 0.0474 0.0557 0.4449 0.054 Uiso 1 1 calc R
H15C H -0.0293 -0.0264 0.4121 0.054 Uiso 1 1 calc R
C16 C -0.0373(2) 0.16749(10) 0.34888(10) 0.0406(5) Uani 1 1 d .
H16A H -0.0412 0.1931 0.3048 0.061 Uiso 1 1 calc R
H16B H 0.0473 0.1902 0.3775 0.061 Uiso 1 1 calc R
H16C H -0.1297 0.1795 0.3684 0.061 Uiso 1 1 calc R
C17 C 0.24887(17) -0.06031(9) 0.34349(9) 0.0255(3) Uani 1 1 d .
C18 C 0.13235(19) -0.13058(9) 0.32223(9) 0.0324(4) Uani 1 1 d .
H18A H 0.1744 -0.1848 0.3359 0.049 Uiso 1 1 calc R
H18B H 0.1085 -0.1296 0.2739 0.049 Uiso 1 1 calc R
H18C H 0.0416 -0.1210 0.3437 0.049 Uiso 1 1 calc R
C19 C 0.2903(2) -0.06069(10) 0.42045(9) 0.0360(4) Uani 1 1 d .
H19A H 0.2000 -0.0531 0.4427 0.054 Uiso 1 1 calc R
H19B H 0.3600 -0.0153 0.4329 0.054 Uiso 1 1 calc R
H19C H 0.3368 -0.1139 0.4340 0.054 Uiso 1 1 calc R
C20 C 0.39627(19) -0.07940(11) 0.31148(10) 0.0391(4) Uani 1 1 d .
H20A H 0.4682 -0.0346 0.3225 0.059 Uiso 1 1 calc R
H20B H 0.3745 -0.0832 0.2631 0.059 Uiso 1 1 calc R
H20C H 0.4381 -0.1322 0.3288 0.059 Uiso 1 1 calc R
C21 C 0.20093(19) 0.07664(10) 0.22772(8) 0.0278(4) Uani 1 1 d .
C22 C 0.1428(2) 0.00720(11) 0.17738(9) 0.0413(4) Uani 1 1 d .
H22A H 0.0386 -0.0053 0.1829 0.062 Uiso 1 1 calc R
H22B H 0.2029 -0.0431 0.1858 0.062 Uiso 1 1 calc R
H22C H 0.1504 0.0265 0.1319 0.062 Uiso 1 1 calc R
C23 C 0.3709(2) 0.09461(11) 0.22270(10) 0.0385(4) Uani 1 1 d .
H23A H 0.3834 0.1180 0.1789 0.058 Uiso 1 1 calc R
H23B H 0.4273 0.0426 0.2288 0.058 Uiso 1 1 calc R
H23C H 0.4077 0.1343 0.2573 0.058 Uiso 1 1 calc R
C24 C 0.1159(2) 0.15999(10) 0.20880(9) 0.0352(4) Uani 1 1 d .
H24A H 0.1365 0.1774 0.1643 0.053 Uiso 1 1 calc R
H24B H 0.1496 0.2033 0.2410 0.053 Uiso 1 1 calc R
H24C H 0.0087 0.1512 0.2093 0.053 Uiso 1 1 calc R
F1 F 0.35163(12) 0.11856(5) 0.51534(6) 0.0454(3) Uani 1 1 d .
F2 F 0.22275(13) 0.15404(8) 0.62521(6) 0.0617(4) Uani 1 1 d .
F3 F 0.18622(13) 0.31741(8) 0.66480(6) 0.0625(4) Uani 1 1 d .
F4 F 0.29066(13) 0.44569(7) 0.59069(7) 0.0571(3) Uani 1 1 d .
F5 F 0.43279(12) 0.41248(6) 0.48161(6) 0.0438(3) Uani 1 1 d .
F6 F 0.70624(11) 0.29277(8) 0.54344(5) 0.0504(3) Uani 1 1 d .
F7 F 0.96307(13) 0.37678(9) 0.54501(7) 0.0689(4) Uani 1 1 d .
F8 F 1.06219(13) 0.43427(8) 0.42734(8) 0.0740(4) Uani 1 1 d .
F9 F 0.88956(15) 0.40534(9) 0.30824(8) 0.0790(5) Uani 1 1 d .
F10 F 0.63157(13) 0.32143(9) 0.30463(6) 0.0603(3) Uani 1 1 d .
P1 P 0.17515(4) 0.04702(2) 0.31708(2) 0.02036(10) Uani 1 1 d .
Cl1 Cl 0.55573(4) 0.13747(2) 0.41206(2) 0.02871(10) Uani 1 1 d .
Cl2 Cl 0.34260(5) 0.27807(2) 0.35395(2) 0.03291(11) Uani 1 1 d .
B1 B 0.4931(2) 0.25072(10) 0.42546(9) 0.0239(4) Uani 1 1 d .
H H 0.2643(17) 0.0993(9) 0.3532(8) 0.024(4) Uiso 1 1 d .

loop_
_atom_site_aniso_label
_atom_site_aniso_U_11
_atom_site_aniso_U_22
_atom_site_aniso_U_33
_atom_site_aniso_U_23
_atom_site_aniso_U_13
_atom_site_aniso_U_12
C1 0.0168(7) 0.0262(7) 0.0291(9) -0.0021(6) 0.0004(7) 0.0000(6)
C2 0.0224(8) 0.0294(8) 0.0378(10) -0.0020(7) 0.0042(7) -0.0032(6)
C3 0.0269(9) 0.0497(10) 0.0388(11) 0.0039(9) 0.0105(8) -0.0090(8)
C4 0.0226(8) 0.0650(12) 0.0340(11) -0.0148(9) 0.0082(8) 0.0005(8)
C5 0.0274(9) 0.0391(9) 0.0436(11) -0.0176(8) -0.0005(8) 0.0049(7)
C6 0.0251(8) 0.0290(8) 0.0357(10) -0.0034(7) 0.0009(8) -0.0009(7)
C7 0.0245(8) 0.0216(7) 0.0269(9) 0.0009(6) 0.0038(7) 0.0016(6)
C8 0.0261(8) 0.0372(9) 0.0312(10) -0.0046(7) 0.0058(8) -0.0018(7)
C9 0.0243(9) 0.0449(10) 0.0496(13) -0.0154(9) -0.0006(9) -0.0020(8)
C10 0.0250(9) 0.0321(9) 0.0789(17) -0.0011(10) 0.0123(10) -0.0049(7)
C11 0.0375(10) 0.0383(10) 0.0590(14) 0.0198(9) 0.0242(10) 0.0040(8)
C12 0.0306(9) 0.0396(9) 0.0311(10) 0.0076(8) 0.0051(8) 0.0060(7)
C13 0.0222(8) 0.0278(8) 0.0347(10) 0.0015(7) 0.0096(7) 0.0029(6)
C14 0.0252(9) 0.0415(9) 0.0431(11) 0.0056(8) 0.0031(8) -0.0013(7)
C15 0.0367(10) 0.0414(9) 0.0331(10) -0.0015(8) 0.0152(8) 0.0029(8)
C16 0.0388(10) 0.0308(8) 0.0551(13) -0.0006(8) 0.0180(10) 0.0069(7)
C17 0.0255(8) 0.0224(7) 0.0286(9) 0.0000(6) 0.0028(7) 0.0034(6)
C18 0.0371(9) 0.0231(7) 0.0371(11) -0.0020(7) 0.0044(8) -0.0025(7)
C19 0.0405(10) 0.0332(8) 0.0328(10) 0.0048(7) -0.0037(8) 0.0045(7)
C20 0.0313(9) 0.0362(9) 0.0511(13) -0.0002(8) 0.0107(9) 0.0082(7)
C21 0.0357(9) 0.0294(8) 0.0188(8) -0.0001(6) 0.0057(7) -0.0050(7)
C22 0.0602(12) 0.0386(9) 0.0253(10) -0.0051(8) 0.0055(9) -0.0095(9)
C23 0.0399(10) 0.0410(9) 0.0374(11) 0.0010(8) 0.0180(9) -0.0060(8)
C24 0.0449(10) 0.0334(8) 0.0268(10) 0.0062(7) 0.0007(8) -0.0040(8)
F1 0.0518(7) 0.0272(5) 0.0617(8) -0.0014(5) 0.0264(6) -0.0086(4)
F2 0.0575(8) 0.0709(8) 0.0626(9) 0.0099(6) 0.0344(7) -0.0152(6)
F3 0.0473(7) 0.0966(10) 0.0474(8) -0.0233(7) 0.0224(6) -0.0002(6)
F4 0.0532(7) 0.0479(6) 0.0708(9) -0.0319(6) 0.0091(6) 0.0082(5)
F5 0.0510(6) 0.0237(5) 0.0585(8) 0.0005(5) 0.0134(6) 0.0010(4)
F6 0.0325(6) 0.0923(8) 0.0257(6) 0.0025(6) -0.0005(5) -0.0086(5)
F7 0.0320(6) 0.1032(10) 0.0693(9) -0.0333(8) -0.0063(6) -0.0140(6)
F8 0.0325(6) 0.0574(7) 0.1349(14) 0.0029(8) 0.0221(8) -0.0193(5)
F9 0.0528(8) 0.1060(10) 0.0837(11) 0.0543(9) 0.0328(7) -0.0003(7)
F10 0.0449(7) 0.1095(10) 0.0271(6) 0.0152(6) 0.0063(5) 0.0004(6)
P1 0.02139(19) 0.02028(17) 0.0197(2) -0.00108(15) 0.00356(16) -0.00013(15)
Cl1 0.0296(2) 0.02353(18) 0.0332(2) -0.00247(16) 0.00404(17) 0.00270(15)
Cl2 0.0329(2) 0.03011(19) 0.0331(2) 0.00475(17) -0.00873(18) -0.00170(16)
B1 0.0261(9) 0.0216(8) 0.0232(10) -0.0007(7) -0.0006(8) 0.0010(7)

loop_
_atom_type_symbol
_atom_type_description
_atom_type_scat_dispersion_real
_atom_type_scat_dispersion_imag
_atom_type_scat_source
C C 0.0033 0.0016 'International Tables Vol C Tables 4.2.6.8 and 6.1.1.4'
H H 0.0000 0.0000 'International Tables Vol C Tables 4.2.6.8 and 6.1.1.4'
F F 0.0171 0.0103 'International Tables Vol C Tables 4.2.6.8 and 6.1.1.4'
P P 0.1023 0.0942 'International Tables Vol C Tables 4.2.6.8 and 6.1.1.4'
Cl Cl 0.1484 0.1585 'International Tables Vol C Tables 4.2.6.8 and 6.1.1.4'
B B 0.0013 0.0007 'International Tables Vol C Tables 4.2.6.8 and 6.1.1.4'

loop_
_geom_angle_atom_site_label_1
_geom_angle_atom_site_label_2
_geom_angle_atom_site_label_3
_geom_angle
C2 C1 C6 113.05(15)
C2 C1 B1 127.71(13)
C6 C1 B1 119.17(13)
F1 C2 C3 114.60(14)
F1 C2 C1 121.45(15)
C3 C2 C1 123.95(15)
F2 C3 C4 119.64(17)
F2 C3 C2 120.33(16)
C4 C3 C2 120.03(16)
F3 C4 C3 120.57(18)
F3 C4 C5 120.76(17)
C3 C4 C5 118.67(16)
F4 C5 C6 121.05(17)
F4 C5 C4 119.20(16)
C6 C5 C4 119.75(15)
F5 C6 C5 116.49(14)
F5 C6 C1 119.03(15)
C5 C6 C1 124.48(15)
C8 C7 C12 113.17(15)
C8 C7 B1 121.43(14)
C12 C7 B1 125.18(15)
F6 C8 C9 114.99(16)
F6 C8 C7 120.33(14)
C9 C8 C7 124.67(17)
F7 C9 C10 120.24(16)
F7 C9 C8 120.05(18)
C10 C9 C8 119.72(18)
F8 C10 C11 120.7(2)
F8 C10 C9 121.0(2)
C11 C10 C9 118.33(16)
F9 C11 C10 119.73(17)
F9 C11 C12 119.7(2)
C10 C11 C12 120.55(18)
F10 C12 C11 115.68(16)
F10 C12 C7 120.74(15)
C11 C12 C7 123.55(18)
C14 C13 C15 108.97(14)
C14 C13 C16 110.61(14)
C15 C13 C16 105.46(14)
C14 C13 P1 112.28(11)
C15 C13 P1 110.20(11)
C16 C13 P1 109.11(11)
C13 C14 H14A 109.5
C13 C14 H14B 109.5
H14A C14 H14B 109.5
C13 C14 H14C 109.5
H14A C14 H14C 109.5
H14B C14 H14C 109.5
C13 C15 H15A 109.5
C13 C15 H15B 109.5
H15A C15 H15B 109.5
C13 C15 H15C 109.5
H15A C15 H15C 109.5
H15B C15 H15C 109.5
C13 C16 H16A 109.5
C13 C16 H16B 109.5
H16A C16 H16B 109.5
C13 C16 H16C 109.5
H16A C16 H16C 109.5
H16B C16 H16C 109.5
C19 C17 C20 106.55(14)
C19 C17 C18 110.70(13)
C20 C17 C18 108.60(13)
C19 C17 P1 108.86(10)
C20 C17 P1 110.35(11)
C18 C17 P1 111.66(11)
C17 C18 H18A 109.5
C17 C18 H18B 109.5
H18A C18 H18B 109.5
C17 C18 H18C 109.5
H18A C18 H18C 109.5
H18B C18 H18C 109.5
C17 C19 H19A 109.5
C17 C19 H19B 109.5
H19A C19 H19B 109.5
C17 C19 H19C 109.5
H19A C19 H19C 109.5
H19B C19 H19C 109.5
C17 C20 H20A 109.5
C17 C20 H20B 109.5
H20A C20 H20B 109.5
C17 C20 H20C 109.5
H20A C20 H20C 109.5
H20B C20 H20C 109.5
C22 C21 C24 109.10(14)
C22 C21 C23 110.61(14)
C24 C21 C23 106.42(13)
C22 C21 P1 111.91(11)
C24 C21 P1 109.81(11)
C23 C21 P1 108.85(12)
C21 C22 H22A 109.5
C21 C22 H22B 109.5
H22A C22 H22B 109.5
C21 C22 H22C 109.5
H22A C22 H22C 109.5
H22B C22 H22C 109.5
C21 C23 H23A 109.5
C21 C23 H23B 109.5
H23A C23 H23B 109.5
C21 C23 H23C 109.5
H23A C23 H23C 109.5
H23B C23 H23C 109.5
C21 C24 H24A 109.5
C21 C24 H24B 109.5
H24A C24 H24B 109.5
C21 C24 H24C 109.5
H24A C24 H24C 109.5
H24B C24 H24C 109.5
C17 P1 C21 114.72(7)
C17 P1 C13 113.95(7)
C21 P1 C13 114.26(8)
C17 P1 H 104.1(6)
C21 P1 H 103.7(7)
C13 P1 H 104.3(7)
C1 B1 C7 114.34(13)
C1 B1 Cl2 103.77(10)
C7 B1 Cl2 113.28(11)
C1 B1 Cl1 113.80(11)
C7 B1 Cl1 104.08(10)
Cl2 B1 Cl1 107.64(9)

loop_
_geom_bond_atom_site_label_1
_geom_bond_atom_site_label_2
_geom_bond_distance
C1 C2 1.387(2)
C1 C6 1.395(2)
C1 B1 1.625(2)
C2 F1 1.3509(17)
C2 C3 1.378(2)
C3 F2 1.349(2)
C3 C4 1.368(3)
C4 F3 1.345(2)
C4 C5 1.372(3)
C5 F4 1.3454(18)
C5 C6 1.367(2)
C6 F5 1.3527(19)
C7 C8 1.380(2)
C7 C12 1.384(2)
C7 B1 1.630(2)
C8 F6 1.358(2)
C8 C9 1.379(2)
C9 F7 1.347(2)
C9 C10 1.364(3)
C10 F8 1.339(2)
C10 C11 1.362(3)
C11 F9 1.347(2)
C11 C12 1.382(3)
C12 F10 1.345(2)
C13 C14 1.534(2)
C13 C15 1.538(2)
C13 C16 1.545(2)
C13 P1 1.8710(15)
C14 H14A 0.9600
C14 H14B 0.9600
C14 H14C 0.9600
C15 H15A 0.9600
C15 H15B 0.9600
C15 H15C 0.9600
C16 H16A 0.9600
C16 H16B 0.9600
C16 H16C 0.9600
C17 C19 1.531(2)
C17 C20 1.539(2)
C17 C18 1.541(2)
C17 P1 1.8673(15)
C18 H18A 0.9600
C18 H18B 0.9600
C18 H18C 0.9600
C19 H19A 0.9600
C19 H19B 0.9600
C19 H19C 0.9600
C20 H20A 0.9600
C20 H20B 0.9600
C20 H20C 0.9600
C21 C22 1.533(2)
C21 C24 1.540(2)
C21 C23 1.545(2)
C21 P1 1.8689(16)
C22 H22A 0.9600
C22 H22B 0.9600
C22 H22C 0.9600
C23 H23A 0.9600
C23 H23B 0.9600
C23 H23C 0.9600
C24 H24A 0.9600
C24 H24B 0.9600
C24 H24C 0.9600
P1 H 1.302(15)
Cl1 B1 1.8950(17)
Cl2 B1 1.8910(18)

loop_
_geom_hbond_atom_site_label_D
_geom_hbond_atom_site_label_H
_geom_hbond_atom_site_label_A
_geom_hbond_distance_DH
_geom_hbond_distance_HA
_geom_hbond_distance_DA
_geom_hbond_angle_DHA
_geom_hbond_site_symmetry_A
P1 H Cl1 1.302(15) 2.784(16) 3.9499(6) 148.1(9) .
C18 H18C F2 0.96 2.53 3.433(2) 155.8 3_556
